data_7121847
loop_
_publ_author_name
'Liu, Siyuan'
'Qu, Jingping'
'Wang, Baomin'

_publ_section_title
;
 Substrate-controlled divergent synthesis of polycyclic indoloazepines and
 indolodiazepines via 1,5-hydride shift/7-cyclization cascades.
;
_journal_issue 57
_journal_name_full 'Chemical communications (Cambridge, England)'
_journal_page_first 7928
_journal_page_last 7931
_journal_paper_doi 10.1039/c8cc03804j
_journal_volume 54
_journal_year 2018
_chemical_formula_sum 'C41 H43 N4'
_chemical_formula_weight 591.79
_space_group_IT_number 14
_space_group_name_Hall '-P 2ybc'
_space_group_name_H-M_alt 'P 1 21/c 1'
_symmetry_cell_setting Monoclinic'
_symmetry_space_group_name_Hall '-P 2ybc'
_symmetry_space_group_name_H-M 'P 1 21/c 1'
_atom_sites_solution_hydrogens geom
_atom_sites_solution_primary direct
_atom_sites_solution_secondary difmap
_audit_creation_method SHELXL-97
_audit_update_record
;
2018-05-04 deposited with the CCDC.
2018-06-15 downloaded from the CCDC.
;
_cell_angle_alpha 90.00
_cell_angle_beta 110.124(8)
_cell_angle_gamma 90.00
_cell_formula_units_Z 4
_cell_length_a 20.821(3)
_cell_length_b 9.5022(12)
_cell_length_c 17.881(2)
_cell_measurement_reflns_used 855
_cell_measurement_temperature 296(2)
_cell_measurement_theta_max 14.12
_cell_measurement_theta_min 2.38
_cell_volume 3321.7(8)
_computing_structure_refinement 'SHELXL-97 (Sheldrick, 1997)'
_computing_structure_solution 'SHELXS-97 (Sheldrick, 1990)'
_diffrn_ambient_temperature 296(2)
_diffrn_measured_fraction_theta_full 0.991
_diffrn_measured_fraction_theta_max 0.991
_diffrn_measurement_device_type 'Bruker APEX-II CCD'
_diffrn_radiation_monochromator graphite
_diffrn_radiation_source 'fine-focus sealed tube'
_diffrn_radiation_type MoK\a
_diffrn_radiation_wavelength 0.71073
_diffrn_reflns_av_R_equivalents 0.1556
_diffrn_reflns_av_sigmaI/netI 0.1559
_diffrn_reflns_limit_h_max 24
_diffrn_reflns_limit_h_min -20
_diffrn_reflns_limit_k_max 11
_diffrn_reflns_limit_k_min -11
_diffrn_reflns_limit_l_max 19
_diffrn_reflns_limit_l_min -21
_diffrn_reflns_number 28794
_diffrn_reflns_theta_full 25.00
_diffrn_reflns_theta_max 25.00
_diffrn_reflns_theta_min 2.08
_exptl_absorpt_coefficient_mu 0.069
_exptl_absorpt_correction_T_max 0.9897
_exptl_absorpt_correction_T_min 0.9801
_exptl_crystal_colour yellow
_exptl_crystal_density_diffrn 1.183
_exptl_crystal_density_method 'not measured'
_exptl_crystal_description block
_exptl_crystal_F_000 1268
_exptl_crystal_size_max 0.29
_exptl_crystal_size_mid 0.26
_exptl_crystal_size_min 0.15
_refine_diff_density_max 0.223
_refine_diff_density_min -0.250
_refine_diff_density_rms 0.048
_refine_ls_extinction_method none
_refine_ls_goodness_of_fit_ref 0.875
_refine_ls_hydrogen_treatment mixed
_refine_ls_matrix_type full
_refine_ls_number_parameters 406
_refine_ls_number_reflns 5784
_refine_ls_number_restraints 0
_refine_ls_restrained_S_all 0.875
_refine_ls_R_factor_all 0.2155
_refine_ls_R_factor_gt 0.0752
_refine_ls_shift/su_max 0.000
_refine_ls_shift/su_mean 0.000
_refine_ls_structure_factor_coef Fsqd
_refine_ls_weighting_details 'calc w=1/[\s^2^(Fo^2^)+(0.0792P)^2^+0.0000P] where P=(Fo^2^+2Fc^2^)/3'
_refine_ls_weighting_scheme calc
_refine_ls_wR_factor_gt 0.1577
_refine_ls_wR_factor_ref 0.2027
_reflns_number_gt 2170
_reflns_number_total 5784
_reflns_threshold_expression >2sigma(I)
_cod_data_source_file c8cc03804j2.cif
_cod_data_source_block 2
_cod_depositor_comments 'Adding full bibliography for 7121845--7121847.cif.'
_cod_original_cell_volume 3321.8(7)
_cod_original_sg_symbol_H-M P2(1)/c
_cod_database_code 7121847

loop_
_symmetry_equiv_pos_as_xyz
'x, y, z'
'-x, y+1/2, -z+1/2'
'-x, -y, -z'
'x, -y-1/2, z-1/2'

loop_
_atom_site_label
_atom_site_type_symbol
_atom_site_fract_x
_atom_site_fract_y
_atom_site_fract_z
_atom_site_U_iso_or_equiv
_atom_site_adp_type
_atom_site_occupancy
_atom_site_symmetry_multiplicity
_atom_site_calc_flag
_atom_site_refinement_flags
N4 N 0.26027(17) 0.9701(3) 0.12925(19) 0.0576(9) Uani 1 1 d .
H4A H 0.2901 0.9901 0.1075 0.069 Uiso 1 1 calc R
N2 N 0.10362(17) 0.5537(3) 0.30990(19) 0.0575(9) Uani 1 1 d .
C3 C 0.2521(2) 0.8409(4) 0.1602(2) 0.0512(10) Uani 1 1 d .
N3 N 0.23351(17) 0.4948(3) 0.28743(18) 0.0596(9) Uani 1 1 d .
H3A H 0.2063 0.4787 0.3134 0.072 Uiso 1 1 calc R
C5 C 0.1070(2) 0.6721(4) 0.1890(2) 0.0479(10) Uani 1 1 d .
C6 C 0.2832(2) 0.6050(4) 0.2104(2) 0.0516(10) Uani 1 1 d .
N1 N 0.35279(18) 0.8659(4) 0.0495(2) 0.0655(10) Uani 1 1 d .
C8 C 0.2123(2) 1.0622(4) 0.1391(2) 0.0563(11) Uani 1 1 d .
C9 C 0.2004(2) 0.8479(4) 0.1907(2) 0.0492(10) Uani 1 1 d .
C10 C 0.1798(2) 0.7272(4) 0.2319(2) 0.0507(10) Uani 1 1 d .
H10A H 0.1827 0.7587 0.2851 0.061 Uiso 1 1 calc R
C11 C 0.3185(2) 0.4746(4) 0.2367(2) 0.0545(11) Uani 1 1 d .
C12 C 0.2968(2) 0.7171(4) 0.1581(2) 0.0505(10) Uani 1 1 d .
H12A H 0.3447 0.7466 0.1822 0.061 Uiso 1 1 calc R
C13 C 0.3136(2) 0.7392(4) 0.0215(3) 0.0550(11) Uani 1 1 d .
C14 C 0.2321(2) 0.6125(4) 0.2414(2) 0.0493(10) Uani 1 1 d .
C15 C 0.1736(2) 0.9884(4) 0.1772(2) 0.0524(10) Uani 1 1 d .
C16 C 0.2855(2) 0.6688(4) 0.0725(2) 0.0532(10) Uani 1 1 d .
C17 C 0.0716(2) 0.5869(4) 0.2271(2) 0.0530(11) Uani 1 1 d .
C18 C 0.1998(2) 1.2029(4) 0.1167(2) 0.0660(12) Uani 1 1 d .
H18A H 0.2261 1.2501 0.0918 0.079 Uiso 1 1 calc R
C19 C 0.0747(2) 0.7011(4) 0.1084(2) 0.0630(12) Uani 1 1 d .
H19A H 0.0968 0.7584 0.0828 0.076 Uiso 1 1 calc R
C20 C 0.1475(3) 1.2691(4) 0.1326(3) 0.0713(13) Uani 1 1 d .
H20A H 0.1379 1.3630 0.1184 0.086 Uiso 1 1 calc R
C21 C 0.1212(2) 1.0581(4) 0.1927(2) 0.0615(12) Uani 1 1 d .
H21A H 0.0949 1.0123 0.2182 0.074 Uiso 1 1 calc R
C22 C 0.0113(3) 0.6483(5) 0.0654(3) 0.0756(13) Uani 1 1 d .
H22A H -0.0089 0.6699 0.0117 0.091 Uiso 1 1 calc R
C23 C 0.0083(2) 0.5335(4) 0.1826(3) 0.0654(12) Uani 1 1 d .
H23A H -0.0145 0.4760 0.2074 0.078 Uiso 1 1 calc R
C24 C 0.3726(2) 0.4063(5) 0.2239(3) 0.0752(13) Uani 1 1 d .
H24A H 0.3956 0.4482 0.1933 0.090 Uiso 1 1 calc R
C25 C -0.0221(2) 0.5628(5) 0.1028(3) 0.0734(13) Uani 1 1 d .
H25A H -0.0648 0.5253 0.0742 0.088 Uiso 1 1 calc R
C26 C 0.2854(2) 0.4080(4) 0.2849(2) 0.0609(12) Uani 1 1 d .
C27 C 0.2335(2) 0.5036(5) -0.0342(3) 0.0789(14) Uani 1 1 d .
H27A H 0.2071 0.4235 -0.0524 0.095 Uiso 1 1 calc R
C28 C 0.2996(2) 0.6918(5) -0.0558(3) 0.0677(13) Uani 1 1 d .
H28A H 0.3172 0.7401 -0.0896 0.081 Uiso 1 1 calc R
C29 C 0.1085(2) 1.1978(4) 0.1696(3) 0.0752(14) Uani 1 1 d .
H29A H 0.0730 1.2448 0.1792 0.090 Uiso 1 1 calc R
C30 C 0.2458(2) 0.5513(4) 0.0423(3) 0.0637(12) Uani 1 1 d .
H30A H 0.2268 0.5028 0.0748 0.076 Uiso 1 1 calc R
C31 C 0.2599(3) 0.5740(5) -0.0831(3) 0.0763(14) Uani 1 1 d .
H31A H 0.2513 0.5427 -0.1349 0.092 Uiso 1 1 calc R
C32 C 0.0814(3) 0.4247(5) 0.3399(3) 0.0858(15) Uani 1 1 d .
H32A H 0.0951 0.3410 0.3182 0.103 Uiso 1 1 calc R
H32B H 0.0322 0.4235 0.3272 0.103 Uiso 1 1 calc R
C33 C 0.3048(3) 0.2772(5) 0.3191(3) 0.0788(14) Uani 1 1 d .
H33A H 0.2829 0.2356 0.3509 0.095 Uiso 1 1 calc R
C34 C 0.1036(3) 0.6641(5) 0.3671(3) 0.0885(15) Uani 1 1 d .
H34A H 0.0603 0.7140 0.3498 0.106 Uiso 1 1 calc R
H34B H 0.1401 0.7311 0.3724 0.106 Uiso 1 1 calc R
C35 C 0.3921(3) 0.2737(6) 0.2575(3) 0.0935(16) Uani 1 1 d .
H35A H 0.4279 0.2263 0.2487 0.112 Uiso 1 1 calc R
C36 C 0.1178(3) 0.4354(6) 0.4272(3) 0.1062(19) Uani 1 1 d .
H36A H 0.1648 0.4039 0.4415 0.127 Uiso 1 1 calc R
H36B H 0.0950 0.3799 0.4563 0.127 Uiso 1 1 calc R
C37 C 0.3536(3) 0.9722(5) -0.0099(3) 0.0953(17) Uani 1 1 d .
H37A H 0.3089 1.0150 -0.0339 0.114 Uiso 1 1 calc R
H37B H 0.3677 0.9312 -0.0515 0.114 Uiso 1 1 calc R
C38 C 0.3581(3) 0.2113(5) 0.3043(3) 0.0927(17) Uani 1 1 d .
H38A H 0.3718 0.1227 0.3259 0.111 Uiso 1 1 calc R
C39 C 0.1145(3) 0.5907(6) 0.4442(3) 0.1104(19) Uani 1 1 d .
H39A H 0.0770 0.6099 0.4632 0.132 Uiso 1 1 calc R
H39B H 0.1568 0.6216 0.4843 0.132 Uiso 1 1 calc R
C40 C 0.4249(3) 0.8496(5) 0.0990(3) 0.0961(16) Uani 1 1 d .
H40A H 0.4466 0.7791 0.0765 0.115 Uiso 1 1 calc R
H40B H 0.4290 0.8209 0.1525 0.115 Uiso 1 1 calc R
C41 C 0.4048(3) 1.0774(6) 0.0376(4) 0.119(2) Uani 1 1 d .
H41A H 0.3837 1.1457 0.0622 0.143 Uiso 1 1 calc R
H41B H 0.4259 1.1266 0.0045 0.143 Uiso 1 1 calc R
C42 C 0.4572(3) 0.9881(6) 0.1005(4) 0.133(2) Uani 1 1 d .
H42A H 0.4988 0.9786 0.0880 0.160 Uiso 1 1 calc R
H42B H 0.4685 1.0309 0.1527 0.160 Uiso 1 1 calc R
C43 C 0.4525(4) 0.8412(8) 0.3394(5) 0.186(3) Uani 1 1 d .
H43A H 0.4730 0.8304 0.2991 0.279 Uiso 1 1 calc R
H43B H 0.4090 0.8867 0.3169 0.279 Uiso 1 1 calc R
H43C H 0.4464 0.7503 0.3594 0.279 Uiso 1 1 calc R
C44 C 0.4840(5) 0.9612(9) 0.4691(4) 0.181(4) Uani 1 1 d .
H44A H 0.4385 1.0018 0.4486 0.217 Uiso 1 1 calc R
H44B H 0.4785 0.8713 0.4919 0.217 Uiso 1 1 calc R
C46 C 0.4975(4) 0.9273(9) 0.4049(6) 0.179(4) Uani 1 1 d .
H46A H 0.5414 0.8800 0.4232 0.215 Uiso 1 1 calc R
H46B H 0.5043 1.0152 0.3812 0.215 Uiso 1 1 calc R

loop_
_atom_site_aniso_label
_atom_site_aniso_U_11
_atom_site_aniso_U_22
_atom_site_aniso_U_33
_atom_site_aniso_U_23
_atom_site_aniso_U_13
_atom_site_aniso_U_12
N4 0.069(2) 0.044(2) 0.065(2) 0.0025(17) 0.0300(19) -0.0073(18)
N2 0.075(2) 0.054(2) 0.049(2) -0.0052(18) 0.0295(19) -0.0106(18)
C3 0.067(3) 0.044(2) 0.044(2) 0.0036(19) 0.020(2) 0.000(2)
N3 0.070(2) 0.057(2) 0.056(2) 0.0129(18) 0.0267(19) 0.0028(19)
C5 0.067(3) 0.039(2) 0.041(3) -0.0005(18) 0.023(2) 0.000(2)
C6 0.063(3) 0.047(2) 0.046(3) 0.0014(19) 0.021(2) -0.002(2)
N1 0.070(3) 0.064(2) 0.067(2) 0.014(2) 0.029(2) 0.000(2)
C8 0.071(3) 0.041(2) 0.055(3) -0.007(2) 0.018(2) -0.004(2)
C9 0.061(3) 0.046(2) 0.044(2) -0.0014(19) 0.022(2) -0.004(2)
C10 0.063(3) 0.045(2) 0.046(2) 0.0012(19) 0.021(2) 0.000(2)
C11 0.056(3) 0.052(3) 0.051(3) 0.003(2) 0.013(2) 0.004(2)
C12 0.055(3) 0.046(2) 0.052(3) -0.001(2) 0.021(2) -0.0020(19)
C13 0.060(3) 0.051(3) 0.056(3) 0.007(2) 0.021(2) 0.006(2)
C14 0.064(3) 0.042(2) 0.041(2) 0.0026(19) 0.017(2) -0.003(2)
C15 0.064(3) 0.045(2) 0.051(3) -0.003(2) 0.024(2) -0.003(2)
C16 0.060(3) 0.047(2) 0.054(3) 0.004(2) 0.022(2) 0.002(2)
C17 0.069(3) 0.046(2) 0.047(3) -0.004(2) 0.023(2) -0.002(2)
C18 0.091(4) 0.044(3) 0.064(3) -0.004(2) 0.028(3) -0.008(2)
C19 0.075(3) 0.056(3) 0.055(3) 0.001(2) 0.018(2) -0.011(2)
C20 0.086(4) 0.041(2) 0.076(3) 0.000(2) 0.013(3) -0.002(3)
C21 0.073(3) 0.054(3) 0.066(3) -0.007(2) 0.035(3) 0.001(2)
C22 0.088(4) 0.075(3) 0.059(3) 0.002(3) 0.019(3) -0.002(3)
C23 0.072(3) 0.062(3) 0.066(3) -0.008(2) 0.028(3) -0.010(2)
C24 0.076(3) 0.067(3) 0.082(4) 0.010(3) 0.028(3) 0.011(3)
C25 0.061(3) 0.084(3) 0.069(4) -0.015(3) 0.013(3) -0.012(3)
C26 0.073(3) 0.053(3) 0.049(3) 0.008(2) 0.011(2) -0.001(2)
C27 0.108(4) 0.060(3) 0.062(3) -0.004(3) 0.021(3) 0.005(3)
C28 0.087(4) 0.072(3) 0.051(3) 0.005(2) 0.032(3) 0.013(3)
C29 0.086(4) 0.048(3) 0.090(4) -0.012(3) 0.028(3) 0.012(2)
C30 0.074(3) 0.057(3) 0.059(3) -0.005(2) 0.021(2) -0.003(2)
C31 0.107(4) 0.065(3) 0.050(3) -0.007(3) 0.019(3) 0.014(3)
C32 0.112(4) 0.080(3) 0.063(3) 0.006(3) 0.027(3) -0.023(3)
C33 0.095(4) 0.061(3) 0.076(3) 0.019(3) 0.025(3) 0.011(3)
C34 0.127(4) 0.087(4) 0.065(3) -0.014(3) 0.050(3) -0.005(3)
C35 0.085(4) 0.088(4) 0.097(4) 0.007(3) 0.019(3) 0.030(3)
C36 0.138(5) 0.103(4) 0.072(4) 0.009(3) 0.029(4) -0.033(4)
C37 0.109(4) 0.086(4) 0.088(4) 0.024(3) 0.031(3) -0.012(3)
C38 0.116(5) 0.068(3) 0.087(4) 0.024(3) 0.025(4) 0.027(3)
C39 0.146(5) 0.138(5) 0.055(4) -0.010(4) 0.045(3) -0.020(4)
C40 0.082(4) 0.094(4) 0.106(4) 0.008(3) 0.025(3) -0.017(3)
C41 0.146(6) 0.091(4) 0.118(5) 0.020(4) 0.044(4) -0.036(4)
C42 0.124(5) 0.115(5) 0.155(6) 0.021(5) 0.041(5) -0.037(4)
C43 0.192(9) 0.169(8) 0.192(9) -0.009(7) 0.062(7) 0.056(7)
C44 0.279(12) 0.175(9) 0.082(7) 0.004(6) 0.053(8) -0.010(7)
C46 0.189(9) 0.185(9) 0.133(8) -0.003(7) 0.015(7) 0.073(7)

loop_
_atom_type_symbol
_atom_type_description
_atom_type_scat_dispersion_real
_atom_type_scat_dispersion_imag
_atom_type_scat_source
C C 0.0033 0.0016 'International Tables Vol C Tables 4.2.6.8 and 6.1.1.4'
H H 0.0000 0.0000 'International Tables Vol C Tables 4.2.6.8 and 6.1.1.4'
N N 0.0061 0.0033 'International Tables Vol C Tables 4.2.6.8 and 6.1.1.4'

loop_
_geom_angle_atom_site_label_1
_geom_angle_atom_site_label_2
_geom_angle_atom_site_label_3
_geom_angle
_geom_angle_site_symmetry_1
C3 N4 C8 108.5(3) .
C17 N2 C34 116.9(3) .
C17 N2 C32 117.8(3) .
C34 N2 C32 105.4(3) .
C9 C3 N4 109.8(3) .
C9 C3 C12 128.7(3) .
N4 C3 C12 121.4(4) .
C26 N3 C14 108.8(3) .
C19 C5 C17 117.7(4) .
C19 C5 C10 119.5(3) .
C17 C5 C10 122.8(3) .
C14 C6 C11 107.2(3) .
C14 C6 C12 123.8(3) .
C11 C6 C12 129.0(4) .
C13 N1 C40 117.5(3) .
C13 N1 C37 117.9(4) .
C40 N1 C37 104.2(4) .
N4 C8 C18 129.7(4) .
N4 C8 C15 107.8(3) .
C18 C8 C15 122.5(4) .
C3 C9 C15 107.0(3) .
C3 C9 C10 123.7(3) .
C15 C9 C10 129.2(4) .
C9 C10 C14 106.9(3) .
C9 C10 C5 114.4(3) .
C14 C10 C5 111.1(3) .
C24 C11 C26 118.8(4) .
C24 C11 C6 134.7(4) .
C26 C11 C6 106.4(4) .
C6 C12 C3 106.6(3) .
C6 C12 C16 114.2(3) .
C3 C12 C16 111.9(3) .
C28 C13 C16 119.9(4) .
C28 C13 N1 121.1(4) .
C16 C13 N1 118.9(4) .
C6 C14 N3 109.9(3) .
C6 C14 C10 128.9(3) .
N3 C14 C10 121.2(4) .
C21 C15 C8 118.8(4) .
C21 C15 C9 134.4(4) .
C8 C15 C9 106.9(4) .
C30 C16 C13 117.2(4) .
C30 C16 C12 119.7(4) .
C13 C16 C12 123.2(4) .
C23 C17 C5 119.0(4) .
C23 C17 N2 121.7(4) .
C5 C17 N2 119.3(4) .
C20 C18 C8 117.5(4) .
C22 C19 C5 122.5(4) .
C18 C20 C29 120.8(4) .
C15 C21 C29 118.6(4) .
C19 C22 C25 119.4(4) .
C25 C23 C17 122.0(4) .
C11 C24 C35 118.9(5) .
C23 C25 C22 119.5(4) .
N3 C26 C33 129.7(4) .
N3 C26 C11 107.7(3) .
C33 C26 C11 122.6(5) .
C31 C27 C30 119.9(5) .
C31 C28 C13 120.9(4) .
C20 C29 C21 121.8(4) .
C27 C30 C16 122.2(4) .
C27 C31 C28 119.9(4) .
N2 C32 C36 102.4(4) .
C38 C33 C26 117.1(5) .
N2 C34 C39 105.9(4) .
C24 C35 C38 120.5(5) .
C32 C36 C39 103.6(4) .
N1 C37 C41 103.4(4) .
C33 C38 C35 122.0(5) .
C34 C39 C36 105.9(4) .
N1 C40 C42 106.5(4) .
C37 C41 C42 103.7(4) .
C40 C42 C41 106.1(5) .
C44 C44 C46 132.9(14) 3_676
C44 C46 C43 124.4(10) .

loop_
_geom_bond_atom_site_label_1
_geom_bond_atom_site_label_2
_geom_bond_distance
_geom_bond_site_symmetry_2
N4 C3 1.381(4) .
N4 C8 1.385(5) .
N2 C17 1.435(5) .
N2 C34 1.465(5) .
N2 C32 1.475(5) .
C3 C9 1.366(5) .
C3 C12 1.509(5) .
N3 C26 1.373(5) .
N3 C14 1.383(4) .
C5 C19 1.391(5) .
C5 C17 1.417(5) .
C5 C10 1.537(5) .
C6 C14 1.361(5) .
C6 C11 1.435(5) .
C6 C12 1.508(5) .
N1 C13 1.444(5) .
N1 C40 1.465(5) .
N1 C37 1.471(5) .
C8 C18 1.394(5) .
C8 C15 1.407(5) .
C9 C15 1.436(5) .
C9 C10 1.503(5) .
C10 C14 1.508(5) .
C11 C24 1.386(5) .
C11 C26 1.423(5) .
C12 C16 1.536(5) .
C13 C28 1.386(5) .
C13 C16 1.408(5) .
C15 C21 1.384(5) .
C16 C30 1.384(5) .
C17 C23 1.381(5) .
C18 C20 1.370(6) .
C19 C22 1.373(6) .
C20 C29 1.388(6) .
C21 C29 1.388(5) .
C22 C25 1.382(6) .
C23 C25 1.377(6) .
C24 C35 1.395(6) .
C26 C33 1.383(5) .
C27 C31 1.358(6) .
C27 C30 1.380(5) .
C28 C31 1.376(6) .
C32 C36 1.486(6) .
C33 C38 1.376(6) .
C34 C39 1.492(6) .
C35 C38 1.400(7) .
C36 C39 1.513(7) .
C37 C41 1.495(6) .
C40 C42 1.474(6) .
C41 C42 1.527(8) .
C43 C46 1.470(10) .
C44 C44 1.304(14) 3_676
C44 C46 1.311(9) .
